data_4341880
loop_
_publ_author_name
'Zhang, Xiao-Peng'
'Chang, Victoria Y.'
'Liu, Jian'
'Yang, Xiao-Liang'
'Huang, Wei'
'Li, Yizhi'
'Li, Cheng-Hui'
'Muller, Gilles'
'You, Xiao-Zeng'

_publ_section_title
;
 Potential Switchable Circularly Polarized Luminescence from Chiral
 Cyclometalated Platinum(II) Complexes.
;
_journal_issue 1
_journal_name_full 'Inorganic chemistry'
_journal_page_first 143
_journal_page_last 152
_journal_paper_doi 10.1021/ic5019136
_journal_volume 54
_journal_year 2015
_chemical_absolute_configuration unk
_chemical_formula_moiety 'C96 H102 Cl4 N8 O18 Pt3'
_chemical_formula_sum 'C96 H102 Cl4 N8 O18 Pt3'
_chemical_formula_weight 2382.93
_chemical_name_systematic
; 
 ? 
;
_space_group_IT_number 18
_symmetry_cell_setting orthorhombic
_symmetry_space_group_name_Hall 'P 2 2ab'
_symmetry_space_group_name_H-M 'P 21 21 2'
_atom_sites_solution_hydrogens geom
_atom_sites_solution_primary direct
_atom_sites_solution_secondary difmap
_audit_creation_method SHELXL-97
_cell_angle_alpha 90.00
_cell_angle_beta 90.00
_cell_angle_gamma 90.00
_cell_formula_units_Z 2
_cell_length_a 19.4956(15)
_cell_length_b 21.2065(17)
_cell_length_c 11.5739(9)
_cell_measurement_reflns_used 9973
_cell_measurement_temperature 291(2)
_cell_measurement_theta_max 27.5685
_cell_measurement_theta_min 2.2605
_cell_volume 4785.0(6)
_computing_cell_refinement SMART
_computing_data_collection SMART,(Bruker,2000)
_computing_data_reduction SAINT(Bruker,2000)
_computing_molecular_graphics SHELXTL
_computing_publication_material SHELXTL
_computing_structure_refinement SHELXTL
_computing_structure_solution 'SHELXTL(Bruker,2000) '
_diffrn_ambient_temperature 291(2)
_diffrn_measured_fraction_theta_full 0.998
_diffrn_measured_fraction_theta_max 0.998
_diffrn_measurement_device_type 'Bruker Smart Aepex CCD'
_diffrn_measurement_method 'phi and omega scans'
_diffrn_radiation_monochromator graphite
_diffrn_radiation_source 'fine-focus sealed tube'
_diffrn_radiation_type MoK\a
_diffrn_radiation_wavelength 0.71073
_diffrn_reflns_av_R_equivalents 0.0509
_diffrn_reflns_av_sigmaI/netI 0.0566
_diffrn_reflns_limit_h_max 26
_diffrn_reflns_limit_h_min -25
_diffrn_reflns_limit_k_max 28
_diffrn_reflns_limit_k_min -27
_diffrn_reflns_limit_l_max 13
_diffrn_reflns_limit_l_min -15
_diffrn_reflns_number 33844
_diffrn_reflns_theta_full 28.37
_diffrn_reflns_theta_max 28.37
_diffrn_reflns_theta_min 1.42
_exptl_absorpt_coefficient_mu 4.557
_exptl_absorpt_correction_T_max 0.4626
_exptl_absorpt_correction_T_min 0.3837
_exptl_absorpt_correction_type multi-scan
_exptl_absorpt_process_details SADABS,Bruker,2000
_exptl_crystal_colour green-yellow
_exptl_crystal_density_diffrn 1.654
_exptl_crystal_density_method 'not measured'
_exptl_crystal_description block
_exptl_crystal_F_000 2360
_exptl_crystal_size_max 0.26
_exptl_crystal_size_mid 0.22
_exptl_crystal_size_min 0.20
_refine_diff_density_max 0.715
_refine_diff_density_min -1.577
_refine_diff_density_rms 0.144
_refine_ls_abs_structure_details 'Flack H D (1983), Acta Cryst. A39, 876-881'
_refine_ls_abs_structure_Flack 0.027(10)
_refine_ls_extinction_method none
_refine_ls_goodness_of_fit_ref 1.048
_refine_ls_hydrogen_treatment constr
_refine_ls_matrix_type full
_refine_ls_number_parameters 624
_refine_ls_number_reflns 11906
_refine_ls_number_restraints 0
_refine_ls_restrained_S_all 1.048
_refine_ls_R_factor_all 0.0575
_refine_ls_R_factor_gt 0.0494
_refine_ls_shift/su_max 0.000
_refine_ls_shift/su_mean 0.000
_refine_ls_structure_factor_coef Fsqd
_refine_ls_weighting_details 'calc w=1/[\s^2^(Fo^2^)+(0.0800P)^2^+1.9900P] where P=(Fo^2^+2Fc^2^)/3'
_refine_ls_weighting_scheme calc
_refine_ls_wR_factor_gt 0.1238
_refine_ls_wR_factor_ref 0.1272
_reflns_number_gt 10158
_reflns_number_total 11906
_reflns_threshold_expression >2sigma(I)
_cod_data_source_file ic5019136_si_006.cif
_cod_data_source_block 1a
_cod_depositor_comments
;
The following automatic conversions were performed:

'_symmetry_cell_setting' value 'Orthorhombic' changed to
'orthorhombic' according to
/home/saulius/struct/COD-crude-data--automatic-downloads/rss-feeds/ACS/lib/dictionaries/cif_core.dic
dictionary named 'cif_core.dic' version 2.4.2 from 2011-04-26.

Automatic conversion script
Id: cif_fix_values 2935 2014-11-11 08:27:57Z andrius 

 Adding full bibliography for 4341879--4341883.cif.
;
_cod_original_sg_symbol_H-M 'P2(1)2(1)2 '
_cod_database_code 4341880

loop_
_symmetry_equiv_pos_as_xyz
'x, y, z'
'-x, -y, z'
'-x+1/2, y+1/2, -z'
'x+1/2, -y+1/2, -z'

loop_
_atom_site_label
_atom_site_type_symbol
_atom_site_fract_x
_atom_site_fract_y
_atom_site_fract_z
_atom_site_U_iso_or_equiv
_atom_site_adp_type
_atom_site_occupancy
_atom_site_symmetry_multiplicity
_atom_site_calc_flag
_atom_site_refinement_flags
C1 C 0.4055(4) 0.5459(4) 0.8392(7) 0.0361(16) Uani 1 1 d .
C2 C 0.3404(5) 0.5807(4) 0.6188(7) 0.0401(17) Uani 1 1 d .
C3 C 0.4351(5) 0.6778(4) 0.5892(8) 0.0435(19) Uani 1 1 d .
C4 C 0.3667(4) 0.4886(4) 0.8407(7) 0.0373(16) Uani 1 1 d .
C5 C 0.3521(5) 0.4649(4) 0.9457(7) 0.0408(18) Uani 1 1 d .
H5 H 0.3246 0.4291 0.9476 0.049 Uiso 1 1 calc R
C6 C 0.3735(5) 0.4878(4) 1.0490(7) 0.0408(19) Uani 1 1 d .
H6 H 0.3576 0.4712 1.1184 0.049 Uiso 1 1 calc R
C7 C 0.4202(5) 0.5373(4) 1.0462(7) 0.0398(16) Uani 1 1 d .
H7 H 0.4428 0.5492 1.1134 0.048 Uiso 1 1 calc R
C8 C 0.4334(5) 0.5696(4) 0.9417(7) 0.0381(17) Uani 1 1 d .
C9 C 0.4815(5) 0.6207(4) 0.9345(8) 0.045(2) Uani 1 1 d .
C10 C 0.5199(4) 0.6454(4) 1.0214(7) 0.0394(18) Uani 1 1 d .
H10 H 0.5131 0.6316 1.0968 0.047 Uiso 1 1 calc R
C11 C 0.5710(5) 0.6926(5) 0.9979(8) 0.0452(19) Uani 1 1 d .
C12 C 0.5768(4) 0.7130(4) 0.8887(7) 0.0390(16) Uani 1 1 d .
C13 C 0.5354(4) 0.6902(4) 0.7986(9) 0.0400(17) Uani 1 1 d .
H13 H 0.5405 0.7054 0.7237 0.048 Uiso 1 1 calc R
C14 C 0.6176(5) 0.7165(5) 1.0908(9) 0.047(2) Uani 1 1 d .
H14A H 0.6426 0.6816 1.1247 0.057 Uiso 1 1 calc R
H14B H 0.5907 0.7365 1.1511 0.057 Uiso 1 1 calc R
C15 C 0.6676(5) 0.7638(4) 1.0398(9) 0.047(2) Uani 1 1 d .
H15 H 0.6991 0.7835 1.0950 0.057 Uiso 1 1 calc R
C16 C 0.7019(5) 0.7378(4) 0.9249(9) 0.0440(19) Uani 1 1 d .
H16A H 0.7420 0.7609 0.8991 0.053 Uiso 1 1 calc R
H16B H 0.7093 0.6926 0.9235 0.053 Uiso 1 1 calc R
C17 C 0.6323(4) 0.7602(4) 0.8711(9) 0.0428(19) Uani 1 1 d .
H17 H 0.6363 0.7753 0.7913 0.051 Uiso 1 1 calc R
C18 C 0.6266(5) 0.8113(4) 0.9583(9) 0.046(2) Uani 1 1 d .
C19 C 0.6580(5) 0.8771(4) 0.9373(9) 0.045(2) Uani 1 1 d .
H19A H 0.7070 0.8747 0.9443 0.068 Uiso 1 1 calc R
H19B H 0.6404 0.9062 0.9933 0.068 Uiso 1 1 calc R
H19C H 0.6462 0.8913 0.8610 0.068 Uiso 1 1 calc R
C20 C 0.5515(5) 0.8130(4) 0.9957(9) 0.048(2) Uani 1 1 d .
H20A H 0.5303 0.8507 0.9669 0.072 Uiso 1 1 calc R
H20B H 0.5490 0.8125 1.0785 0.072 Uiso 1 1 calc R
H20C H 0.5282 0.7768 0.9653 0.072 Uiso 1 1 calc R
C21 C 0.3504(4) 0.4538(3) 0.7315(7) 0.0345(16) Uani 1 1 d .
C22 C 0.2910(4) 0.4195(4) 0.7140(8) 0.0378(16) Uani 1 1 d .
H22 H 0.2561 0.4207 0.7687 0.045 Uiso 1 1 calc R
C23 C 0.2831(4) 0.3824(4) 0.6122(8) 0.0388(17) Uani 1 1 d .
C24 C 0.3357(5) 0.3798(4) 0.5371(7) 0.0430(18) Uani 1 1 d .
C25 C 0.3965(5) 0.4133(5) 0.5567(8) 0.0437(19) Uani 1 1 d .
H25 H 0.4317 0.4120 0.5025 0.052 Uiso 1 1 calc R
C26 C 0.2174(5) 0.3483(4) 0.5858(9) 0.0430(19) Uani 1 1 d .
H26A H 0.1797 0.3782 0.5832 0.052 Uiso 1 1 calc R
H26B H 0.2079 0.3177 0.6459 0.052 Uiso 1 1 calc R
C27 C 0.2239(5) 0.3149(4) 0.4693(8) 0.0404(17) Uani 1 1 d .
H27 H 0.1835 0.2911 0.4439 0.048 Uiso 1 1 calc R
C28 C 0.2538(5) 0.3616(4) 0.3810(8) 0.0430(19) Uani 1 1 d .
H28A H 0.2463 0.3499 0.3010 0.052 Uiso 1 1 calc R
H28B H 0.2416 0.4053 0.3949 0.052 Uiso 1 1 calc R
C29 C 0.3225(5) 0.3428(4) 0.4281(8) 0.0443(19) Uani 1 1 d .
H29 H 0.3602 0.3420 0.3721 0.053 Uiso 1 1 calc R
C30 C 0.2938(5) 0.2794(4) 0.4617(8) 0.0443(19) Uani 1 1 d .
C31 C 0.3186(5) 0.2665(5) 0.5852(8) 0.049(2) Uani 1 1 d .
H31B H 0.2886 0.2365 0.6214 0.074 Uiso 1 1 calc R
H31C H 0.3183 0.3051 0.6285 0.074 Uiso 1 1 calc R
H31A H 0.3643 0.2498 0.5829 0.074 Uiso 1 1 calc R
C32 C 0.3006(5) 0.2228(5) 0.3787(9) 0.048(2) Uani 1 1 d .
H32A H 0.2849 0.2349 0.3032 0.072 Uiso 1 1 calc R
H32B H 0.2733 0.1884 0.4068 0.072 Uiso 1 1 calc R
H32C H 0.3478 0.2101 0.3745 0.072 Uiso 1 1 calc R
C33 C 0.2287(5) 0.5470(4) 0.5319(8) 0.0432(19) Uani 1 1 d .
C34 C 0.1753(4) 0.5405(4) 0.6099(8) 0.0417(18) Uani 1 1 d .
C35 C 0.1110(5) 0.5212(5) 0.5700(10) 0.051(2) Uani 1 1 d .
H35 H 0.0745 0.5179 0.6213 0.061 Uiso 1 1 calc R
C36 C 0.1016(4) 0.5071(4) 0.4546(9) 0.046(2) Uani 1 1 d .
H36 H 0.0591 0.4933 0.4280 0.055 Uiso 1 1 calc R
C37 C 0.1561(5) 0.5137(4) 0.3787(9) 0.048(2) Uani 1 1 d .
H37 H 0.1497 0.5054 0.3006 0.058 Uiso 1 1 calc R
C38 C 0.2197(5) 0.5323(5) 0.4172(9) 0.050(2) Uani 1 1 d .
C39 C 0.1856(5) 0.5564(5) 0.7353(9) 0.050(2) Uani 1 1 d .
H39A H 0.2260 0.5355 0.7634 0.076 Uiso 1 1 calc R
H39B H 0.1465 0.5427 0.7789 0.076 Uiso 1 1 calc R
H39C H 0.1910 0.6012 0.7437 0.076 Uiso 1 1 calc R
C40 C 0.2771(5) 0.5416(4) 0.3357(9) 0.0449(19) Uani 1 1 d .
H40A H 0.2815 0.5857 0.3182 0.067 Uiso 1 1 calc R
H40B H 0.2683 0.5186 0.2659 0.067 Uiso 1 1 calc R
H40C H 0.3189 0.5267 0.3702 0.067 Uiso 1 1 calc R
C41 C 0.4508(5) 0.7604(4) 0.4374(8) 0.044(2) Uani 1 1 d .
C42 C 0.4313(5) 0.7462(4) 0.3226(8) 0.0423(19) Uani 1 1 d .
C43 C 0.4370(5) 0.7934(4) 0.2382(8) 0.045(2) Uani 1 1 d .
H43 H 0.4248 0.7846 0.1622 0.054 Uiso 1 1 calc R
C44 C 0.4609(5) 0.8535(4) 0.2675(9) 0.048(2) Uani 1 1 d .
H44 H 0.4635 0.8850 0.2117 0.058 Uiso 1 1 calc R
C45 C 0.4806(4) 0.8657(4) 0.3810(8) 0.042(2) Uani 1 1 d .
H45 H 0.4977 0.9053 0.4002 0.050 Uiso 1 1 calc R
C46 C 0.4750(5) 0.8203(4) 0.4650(9) 0.0433(19) Uani 1 1 d .
C47 C 0.4043(5) 0.6833(4) 0.3009(8) 0.049(2) Uani 1 1 d .
H47A H 0.3716 0.6851 0.2389 0.073 Uiso 1 1 calc R
H47B H 0.3823 0.6678 0.3694 0.073 Uiso 1 1 calc R
H47C H 0.4412 0.6556 0.2799 0.073 Uiso 1 1 calc R
C48 C 0.4883(5) 0.8344(5) 0.5876(8) 0.047(2) Uani 1 1 d .
H48A H 0.5348 0.8486 0.5965 0.070 Uiso 1 1 calc R
H48B H 0.4813 0.7971 0.6330 0.070 Uiso 1 1 calc R
H48C H 0.4576 0.8669 0.6132 0.070 Uiso 1 1 calc R
Cl1 Cl 0.67311(12) 0.09700(11) 0.9470(2) 0.0468(5) Uani 1 1 d .
Cl2 Cl 0.5000 1.0000 0.1098(3) 0.0489(7) Uani 1 2 d S
Cl3 Cl 0.5000 0.5000 0.3536(3) 0.0456(6) Uani 1 2 d S
N1 N 0.4039(3) 0.4477(3) 0.6550(7) 0.0382(15) Uani 1 1 d .
N2 N 0.4877(3) 0.6454(3) 0.8238(6) 0.0367(14) Uani 1 1 d .
N3 N 0.2932(4) 0.5659(4) 0.5732(7) 0.0419(16) Uani 1 1 d .
N4 N 0.4423(4) 0.7139(4) 0.5204(7) 0.0427(16) Uani 1 1 d .
O11 O 0.6740(5) 0.0335(4) 0.9272(8) 0.0637(19) Uani 1 1 d .
O12 O 0.7170(4) 0.1289(4) 0.8842(7) 0.067(2) Uani 1 1 d .
O13 O 0.6140(4) 0.1244(4) 0.9113(8) 0.066(2) Uani 1 1 d .
O14 O 0.6869(5) 0.1111(4) 1.0581(7) 0.069(2) Uani 1 1 d .
O21 O 0.5502(9) 0.9750(10) 0.0454(17) 0.066(5) Uani 0.50 1 d P
O22 O 0.4815(9) 1.0519(8) 0.0699(15) 0.061(4) Uani 0.50 1 d P
O23 O 0.4433(9) 0.9677(10) 0.1018(15) 0.073(5) Uani 0.50 1 d P
O24 O 0.508(4) 0.994(4) 0.2207(14) 0.065(11) Uani 0.50 1 d P
O31 O 0.4612(4) 0.4576(4) 0.2872(8) 0.0607(18) Uani 1 1 d .
O32 O 0.4578(4) 0.5369(4) 0.4298(7) 0.0598(18) Uani 1 1 d .
O1W O 1.0000 0.5000 0.2150(13) 0.064(3) Uani 0.80 2 d SP
H1WA H 0.9729 0.4707 0.2356 0.076 Uiso 0.40 1 d PR
H1WB H 0.9780 0.5345 0.2106 0.076 Uiso 0.40 1 d PR
O2W O 0.1595(15) 0.2124(11) 0.0726(17) 0.056(6) Uani 0.30 1 d P
H2WD H 0.1406 0.2474 0.0891 0.068 Uiso 0.30 1 d PR
H2WA H 0.1371 0.1944 0.0190 0.068 Uiso 0.30 1 d PR
O3W O 0.3659(13) 0.7731(11) 0.751(2) 0.059(6) Uani 0.30 1 d P
H3WA H 0.3613 0.7444 0.8021 0.071 Uiso 0.30 1 d PR
H3WB H 0.3892 0.8034 0.7790 0.071 Uiso 0.30 1 d PR
Pt1 Pt 0.418094(14) 0.610426(13) 0.70770(2) 0.03083(7) Uani 1 1 d .
Pt2 Pt 0.5000 0.5000 0.66615(4) 0.03809(11) Uani 1 2 d S

loop_
_atom_site_aniso_label
_atom_site_aniso_U_11
_atom_site_aniso_U_22
_atom_site_aniso_U_33
_atom_site_aniso_U_23
_atom_site_aniso_U_13
_atom_site_aniso_U_12
C1 0.044(4) 0.034(3) 0.030(3) 0.000(3) -0.004(3) 0.006(3)
C2 0.043(4) 0.042(4) 0.035(4) -0.007(3) -0.010(3) 0.009(3)
C3 0.047(5) 0.044(4) 0.040(4) 0.008(4) -0.001(3) 0.011(4)
C4 0.042(4) 0.040(4) 0.031(4) 0.006(3) -0.003(3) 0.000(3)
C5 0.047(5) 0.043(4) 0.032(4) 0.003(3) 0.005(3) 0.007(3)
C6 0.056(5) 0.039(4) 0.028(4) -0.001(3) 0.017(3) 0.011(3)
C7 0.051(4) 0.043(4) 0.025(3) -0.003(3) 0.005(3) 0.010(4)
C8 0.050(5) 0.039(4) 0.025(3) -0.004(3) 0.005(3) 0.004(3)
C9 0.058(5) 0.046(5) 0.031(4) 0.002(3) -0.008(3) -0.005(4)
C10 0.046(5) 0.046(4) 0.026(4) 0.001(3) 0.002(3) 0.001(3)
C11 0.043(5) 0.052(5) 0.041(4) 0.005(4) -0.001(4) -0.002(4)
C12 0.032(4) 0.047(4) 0.037(4) -0.002(3) 0.007(3) -0.002(3)
C13 0.042(4) 0.037(4) 0.041(4) -0.006(4) 0.003(4) -0.002(3)
C14 0.048(5) 0.049(5) 0.045(5) 0.008(4) -0.006(4) 0.000(4)
C15 0.053(5) 0.041(4) 0.047(5) 0.004(4) -0.003(4) 0.000(4)
C16 0.039(4) 0.045(5) 0.048(5) -0.006(4) -0.009(4) -0.004(3)
C17 0.040(4) 0.040(4) 0.048(5) 0.002(4) -0.002(4) -0.002(3)
C18 0.053(5) 0.043(4) 0.042(5) 0.003(4) 0.000(4) 0.001(4)
C19 0.049(5) 0.037(4) 0.049(5) 0.001(4) 0.013(4) 0.010(4)
C20 0.052(5) 0.042(5) 0.049(5) -0.004(4) -0.001(4) -0.001(4)
C21 0.042(4) 0.027(3) 0.034(4) 0.005(3) -0.003(3) 0.007(3)
C22 0.036(4) 0.039(4) 0.038(4) 0.001(4) -0.010(3) 0.011(3)
C23 0.037(4) 0.041(4) 0.038(4) 0.001(4) -0.010(3) 0.012(3)
C24 0.045(4) 0.052(5) 0.032(4) 0.004(4) -0.007(3) 0.002(4)
C25 0.044(4) 0.051(5) 0.036(4) -0.002(4) -0.001(3) 0.003(4)
C26 0.043(4) 0.041(4) 0.046(5) -0.011(4) -0.002(4) 0.007(3)
C27 0.043(4) 0.043(4) 0.035(4) 0.000(3) -0.008(3) 0.009(3)
C28 0.059(5) 0.032(4) 0.038(4) 0.003(3) -0.015(4) 0.004(4)
C29 0.047(5) 0.042(4) 0.043(5) -0.002(4) -0.002(4) 0.006(4)
C30 0.056(5) 0.036(4) 0.040(4) 0.005(4) 0.008(4) 0.016(4)
C31 0.049(5) 0.055(5) 0.044(5) 0.005(4) 0.004(4) 0.028(4)
C32 0.045(5) 0.044(5) 0.054(5) -0.005(4) 0.008(4) 0.003(4)
C33 0.044(4) 0.043(4) 0.042(5) 0.005(4) -0.003(4) -0.011(4)
C34 0.038(4) 0.039(4) 0.048(5) -0.005(4) -0.001(4) -0.004(3)
C35 0.039(4) 0.052(5) 0.062(6) -0.009(5) -0.005(4) -0.005(4)
C36 0.042(4) 0.039(4) 0.056(5) 0.015(4) -0.017(4) -0.011(3)
C37 0.054(5) 0.040(4) 0.051(5) 0.008(4) -0.013(4) -0.016(4)
C38 0.050(5) 0.056(5) 0.043(5) 0.006(4) -0.005(4) -0.019(4)
C39 0.053(5) 0.052(5) 0.046(6) -0.009(4) 0.003(4) -0.010(4)
C40 0.050(5) 0.040(4) 0.045(5) -0.008(4) 0.000(4) 0.006(4)
C41 0.054(5) 0.041(4) 0.038(4) -0.003(4) 0.007(4) -0.013(4)
C42 0.044(4) 0.043(4) 0.040(4) -0.007(3) 0.009(3) -0.006(3)
C43 0.052(5) 0.049(5) 0.034(4) -0.008(3) 0.009(3) -0.022(4)
C44 0.057(5) 0.043(5) 0.044(6) -0.007(4) 0.005(4) -0.015(4)
C45 0.044(4) 0.040(4) 0.042(4) -0.015(4) 0.017(3) -0.018(3)
C46 0.045(4) 0.036(4) 0.048(5) -0.007(4) -0.006(4) 0.002(3)
C47 0.064(6) 0.049(5) 0.033(4) 0.006(4) -0.012(4) -0.018(4)
C48 0.044(5) 0.046(4) 0.050(5) -0.011(4) -0.013(4) 0.007(4)
Cl1 0.0455(11) 0.0491(11) 0.0458(11) -0.0128(9) 0.0107(9) -0.0125(9)
Cl2 0.0481(15) 0.0521(16) 0.0465(17) 0.000 0.000 -0.0121(15)
Cl3 0.0429(14) 0.0513(15) 0.0427(15) 0.000 0.000 -0.0125(13)
N1 0.038(4) 0.036(3) 0.041(4) -0.004(3) -0.004(3) 0.010(3)
N2 0.037(3) 0.048(4) 0.025(3) -0.008(3) 0.007(2) -0.002(3)
N3 0.039(4) 0.044(4) 0.043(4) 0.008(3) -0.006(3) -0.005(3)
N4 0.043(4) 0.041(4) 0.044(4) 0.002(3) 0.016(3) -0.002(3)
O11 0.074(5) 0.052(4) 0.064(5) -0.006(4) 0.003(4) 0.008(4)
O12 0.069(5) 0.084(6) 0.047(4) -0.005(4) 0.002(4) -0.033(4)
O13 0.067(5) 0.064(5) 0.066(5) -0.008(4) 0.008(4) 0.015(4)
O14 0.088(6) 0.074(5) 0.044(4) -0.008(4) 0.009(4) 0.009(5)
O21 0.055(9) 0.075(12) 0.069(11) 0.021(10) 0.011(8) 0.011(8)
O22 0.068(11) 0.065(10) 0.050(8) -0.005(7) -0.017(8) 0.009(8)
O23 0.064(9) 0.097(13) 0.057(10) -0.032(10) 0.018(7) -0.036(9)
O24 0.08(3) 0.06(3) 0.053(7) -0.002(11) -0.017(15) 0.008(17)
O31 0.065(4) 0.064(4) 0.053(4) -0.001(4) -0.015(4) -0.019(3)
O32 0.066(5) 0.058(4) 0.056(4) 0.005(4) 0.003(4) 0.011(4)
O1W 0.054(7) 0.071(8) 0.065(8) 0.000 0.000 0.010(6)
O2W 0.100(19) 0.048(11) 0.020(8) 0.012(8) -0.007(11) -0.022(13)
O3W 0.071(15) 0.038(11) 0.068(15) 0.005(11) 0.025(12) 0.022(10)
Pt1 0.03471(13) 0.03101(12) 0.02678(12) 0.00076(11) -0.00103(11) 0.00321(11)
Pt2 0.0399(2) 0.0353(2) 0.0391(2) 0.000 0.000 0.00526(18)

loop_
_atom_type_symbol
_atom_type_description
_atom_type_scat_dispersion_real
_atom_type_scat_dispersion_imag
_atom_type_scat_source
C C 0.0033 0.0016 'International Tables Vol C Tables 4.2.6.8 and 6.1.1.4'
H H 0.0000 0.0000 'International Tables Vol C Tables 4.2.6.8 and 6.1.1.4'
N N 0.0061 0.0033 'International Tables Vol C Tables 4.2.6.8 and 6.1.1.4'
O O 0.0106 0.0060 'International Tables Vol C Tables 4.2.6.8 and 6.1.1.4'
Cl Cl 0.1484 0.1585 'International Tables Vol C Tables 4.2.6.8 and 6.1.1.4'
Pt Pt -1.7033 8.3905 'International Tables Vol C Tables 4.2.6.8 and 6.1.1.4'

loop_
_geom_angle_atom_site_label_1
_geom_angle_atom_site_label_2
_geom_angle_atom_site_label_3
_geom_angle
_geom_angle_site_symmetry_1
_geom_angle_site_symmetry_3
C8 C1 C4 120.0(8) . .
C8 C1 Pt1 109.9(6) . .
C4 C1 Pt1 129.5(6) . .
N3 C2 Pt1 175.1(8) . .
N4 C3 Pt1 176.8(9) . .
C5 C4 C1 116.1(8) . .
C5 C4 C21 122.1(8) . .
C1 C4 C21 121.5(7) . .
C4 C5 C6 126.7(9) . .
C4 C5 H5 116.7 . .
C6 C5 H5 116.7 . .
C5 C6 C7 116.8(8) . .
C5 C6 H6 121.6 . .
C7 C6 H6 121.6 . .
C6 C7 C8 120.4(8) . .
C6 C7 H7 119.8 . .
C8 C7 H7 119.8 . .
C1 C8 C7 118.7(8) . .
C1 C8 C9 118.4(7) . .
C7 C8 C9 122.4(8) . .
C10 C9 N2 119.3(8) . .
C10 C9 C8 127.4(8) . .
N2 C9 C8 113.3(7) . .
C9 C10 C11 120.7(8) . .
C9 C10 H10 119.7 . .
C11 C10 H10 119.7 . .
C12 C11 C10 117.5(8) . .
C12 C11 C14 121.2(8) . .
C10 C11 C14 121.3(8) . .
C11 C12 C13 122.8(8) . .
C11 C12 C17 114.1(8) . .
C13 C12 C17 123.1(8) . .
N2 C13 C12 118.3(9) . .
N2 C13 H13 120.9 . .
C12 C13 H13 120.9 . .
C11 C14 C15 109.5(8) . .
C11 C14 H14A 109.8 . .
C15 C14 H14A 109.8 . .
C11 C14 H14B 109.8 . .
C15 C14 H14B 109.8 . .
H14A C14 H14B 108.2 . .
C14 C15 C16 111.5(8) . .
C14 C15 C18 109.0(8) . .
C16 C15 C18 86.3(7) . .
C14 C15 H15 115.5 . .
C16 C15 H15 115.5 . .
C18 C15 H15 115.5 . .
C17 C16 C15 82.1(7) . .
C17 C16 H16A 114.9 . .
C15 C16 H16A 114.9 . .
C17 C16 H16B 114.9 . .
C15 C16 H16B 114.9 . .
H16A C16 H16B 112.0 . .
C18 C17 C12 110.0(8) . .
C18 C17 C16 90.9(7) . .
C12 C17 C16 111.8(7) . .
C18 C17 H17 114.0 . .
C12 C17 H17 114.0 . .
C16 C17 H17 114.0 . .
C17 C18 C20 106.3(8) . .
C17 C18 C19 121.5(8) . .
C20 C18 C19 113.9(8) . .
C17 C18 C15 84.5(7) . .
C20 C18 C15 109.1(8) . .
C19 C18 C15 117.8(8) . .
C18 C19 H19A 109.5 . .
C18 C19 H19B 109.5 . .
H19A C19 H19B 109.5 . .
C18 C19 H19C 109.5 . .
H19A C19 H19C 109.5 . .
H19B C19 H19C 109.5 . .
C18 C20 H20A 109.5 . .
C18 C20 H20B 109.5 . .
H20A C20 H20B 109.5 . .
C18 C20 H20C 109.5 . .
H20A C20 H20C 109.5 . .
H20B C20 H20C 109.5 . .
N1 C21 C22 119.4(8) . .
N1 C21 C4 115.4(7) . .
C22 C21 C4 124.2(8) . .
C21 C22 C23 120.2(8) . .
C21 C22 H22 119.9 . .
C23 C22 H22 119.9 . .
C24 C23 C22 118.3(8) . .
C24 C23 C26 119.9(8) . .
C22 C23 C26 121.8(8) . .
C23 C24 C25 121.3(9) . .
C23 C24 C29 115.6(8) . .
C25 C24 C29 122.9(9) . .
N1 C25 C24 119.8(8) . .
N1 C25 H25 120.1 . .
C24 C25 H25 120.1 . .
C23 C26 C27 109.4(8) . .
C23 C26 H26A 109.8 . .
C27 C26 H26A 109.8 . .
C23 C26 H26B 109.8 . .
C27 C26 H26B 109.8 . .
H26A C26 H26B 108.2 . .
C26 C27 C28 108.6(7) . .
C26 C27 C30 110.2(7) . .
C28 C27 C30 86.7(7) . .
C26 C27 H27 115.9 . .
C28 C27 H27 115.9 . .
C30 C27 H27 115.9 . .
C29 C28 C27 85.7(6) . .
C29 C28 H28A 114.4 . .
C27 C28 H28A 114.4 . .
C29 C28 H28B 114.4 . .
C27 C28 H28B 114.4 . .
H28A C28 H28B 111.5 . .
C28 C29 C30 90.0(7) . .
C28 C29 C24 108.5(8) . .
C30 C29 C24 108.1(8) . .
C28 C29 H29 115.7 . .
C30 C29 H29 115.7 . .
C24 C29 H29 115.7 . .
C29 C30 C31 106.5(9) . .
C29 C30 C32 120.0(8) . .
C31 C30 C32 114.5(8) . .
C29 C30 C27 84.7(7) . .
C31 C30 C27 108.0(7) . .
C32 C30 C27 119.0(8) . .
C30 C31 H31B 109.5 . .
C30 C31 H31C 109.5 . .
H31B C31 H31C 109.5 . .
C30 C31 H31A 109.5 . .
H31B C31 H31A 109.5 . .
H31C C31 H31A 109.5 . .
C30 C32 H32A 109.5 . .
C30 C32 H32B 109.5 . .
H32A C32 H32B 109.5 . .
C30 C32 H32C 109.5 . .
H32A C32 H32C 109.5 . .
H32B C32 H32C 109.5 . .
C38 C33 C34 120.7(8) . .
C38 C33 N3 120.6(9) . .
C34 C33 N3 118.6(8) . .
C33 C34 C35 119.2(9) . .
C33 C34 C39 120.4(8) . .
C35 C34 C39 120.3(9) . .
C36 C35 C34 120.2(10) . .
C36 C35 H35 119.9 . .
C34 C35 H35 119.9 . .
C35 C36 C37 119.2(8) . .
C35 C36 H36 120.4 . .
C37 C36 H36 120.4 . .
C38 C37 C36 121.0(10) . .
C38 C37 H37 119.5 . .
C36 C37 H37 119.5 . .
C33 C38 C37 119.6(10) . .
C33 C38 C40 119.3(8) . .
C37 C38 C40 121.0(9) . .
C34 C39 H39A 109.5 . .
C34 C39 H39B 109.5 . .
H39A C39 H39B 109.5 . .
C34 C39 H39C 109.5 . .
H39A C39 H39C 109.5 . .
H39B C39 H39C 109.5 . .
C38 C40 H40A 109.5 . .
C38 C40 H40B 109.5 . .
H40A C40 H40B 109.5 . .
C38 C40 H40C 109.5 . .
H40A C40 H40C 109.5 . .
H40B C40 H40C 109.5 . .
N4 C41 C46 122.0(9) . .
N4 C41 C42 118.0(8) . .
C46 C41 C42 120.0(9) . .
C43 C42 C41 118.8(8) . .
C43 C42 C47 124.2(8) . .
C41 C42 C47 116.9(8) . .
C44 C43 C42 120.5(9) . .
C44 C43 H43 119.8 . .
C42 C43 H43 119.8 . .
C45 C44 C43 119.4(9) . .
C45 C44 H44 120.3 . .
C43 C44 H44 120.3 . .
C46 C45 C44 121.0(8) . .
C46 C45 H45 119.5 . .
C44 C45 H45 119.5 . .
C45 C46 C41 120.3(9) . .
C45 C46 C48 121.7(8) . .
C41 C46 C48 117.8(9) . .
C42 C47 H47A 109.5 . .
C42 C47 H47B 109.5 . .
H47A C47 H47B 109.5 . .
C42 C47 H47C 109.5 . .
H47A C47 H47C 109.5 . .
H47B C47 H47C 109.5 . .
C46 C48 H48A 109.5 . .
C46 C48 H48B 109.5 . .
H48A C48 H48B 109.5 . .
C46 C48 H48C 109.5 . .
H48A C48 H48C 109.5 . .
H48B C48 H48C 109.5 . .
O12 Cl1 O14 106.5(6) . .
O12 Cl1 O13 99.5(6) . .
O14 Cl1 O13 111.5(5) . .
O12 Cl1 O11 114.0(6) . .
O14 Cl1 O11 112.1(6) . .
O13 Cl1 O11 112.4(6) . .
O22 Cl2 O22 136.6(16) . 2_675
O22 Cl2 O24 104(3) . 2_675
O22 Cl2 O24 119(3) 2_675 2_675
O22 Cl2 O24 119(3) . .
O22 Cl2 O24 104(3) 2_675 .
O24 Cl2 O24 18(5) 2_675 .
O22 Cl2 O23 101.1(13) . .
O22 Cl2 O23 75.8(12) 2_675 .
O24 Cl2 O23 92(4) 2_675 .
O24 Cl2 O23 96(4) . .
O22 Cl2 O23 75.8(12) . 2_675
O22 Cl2 O23 101.1(13) 2_675 2_675
O24 Cl2 O23 96(4) 2_675 2_675
O24 Cl2 O23 92(4) . 2_675
O23 Cl2 O23 171.8(16) . 2_675
O22 Cl2 O21 39.9(10) . 2_675
O22 Cl2 O21 110.8(11) 2_675 2_675
O24 Cl2 O21 115(3) 2_675 2_675
O24 Cl2 O21 132(3) . 2_675
O23 Cl2 O21 63.3(12) . 2_675
O23 Cl2 O21 111.7(12) 2_675 2_675
O22 Cl2 O21 110.8(11) . .
O22 Cl2 O21 39.9(10) 2_675 .
O24 Cl2 O21 132(3) 2_675 .
O24 Cl2 O21 115(3) . .
O23 Cl2 O21 111.7(12) . .
O23 Cl2 O21 63.3(12) 2_675 .
O21 Cl2 O21 112.3(16) 2_675 .
O31 Cl3 O31 113.5(7) . 2_665
O31 Cl3 O32 112.1(5) . .
O31 Cl3 O32 107.2(5) 2_665 .
O31 Cl3 O32 107.2(5) . 2_665
O31 Cl3 O32 112.1(5) 2_665 2_665
O32 Cl3 O32 104.4(7) . 2_665
C25 N1 C21 120.6(7) . .
C25 N1 Pt2 114.5(6) . .
C21 N1 Pt2 124.4(6) . .
C13 N2 C9 121.3(7) . .
C13 N2 Pt1 124.4(6) . .
C9 N2 Pt1 114.2(5) . .
C2 N3 C33 171.4(10) . .
C3 N4 C41 178.2(9) . .
O22 O21 Cl2 64.4(16) 2_675 .
O22 O21 O23 118(2) 2_675 2_675
Cl2 O21 O23 57.1(11) . 2_675
O21 O22 Cl2 75.7(18) 2_675 .
O21 O22 O23 124(2) 2_675 2_675
Cl2 O22 O23 53.7(9) . 2_675
Cl2 O23 O21 59.6(11) . 2_675
Cl2 O23 O22 50.5(9) . 2_675
O21 O23 O22 92.1(12) 2_675 2_675
O24 O24 Cl2 81(2) 2_675 .
H1WA O1W H1WB 109.5 . .
H2WD O2W H2WA 109.5 . .
H3WA O3W H3WB 109.8 . .
C2 Pt1 C3 89.9(4) . .
C2 Pt1 N2 169.9(3) . .
C3 Pt1 N2 94.6(3) . .
C2 Pt1 C1 94.8(4) . .
C3 Pt1 C1 175.1(4) . .
N2 Pt1 C1 80.5(3) . .
C2 Pt1 Pt2 94.6(2) . .
C3 Pt1 Pt2 111.9(3) . .
N2 Pt1 Pt2 92.13(19) . .
C1 Pt1 Pt2 69.5(2) . .
N1 Pt2 N1 173.2(4) . 2_665
N1 Pt2 Pt1 86.97(17) . .
N1 Pt2 Pt1 94.17(17) 2_665 .
N1 Pt2 Pt1 94.17(17) . 2_665
N1 Pt2 Pt1 86.97(17) 2_665 2_665
Pt1 Pt2 Pt1 160.74(2) . 2_665

loop_
_geom_bond_atom_site_label_1
_geom_bond_atom_site_label_2
_geom_bond_distance
_geom_bond_site_symmetry_2
C1 C8 1.399(11) .
C1 C4 1.430(11) .
C1 Pt1 2.062(8) .
C2 N3 1.106(11) .
C2 Pt1 1.937(9) .
C3 N4 1.115(12) .
C3 Pt1 2.007(9) .
C4 C5 1.346(12) .
C4 C21 1.498(11) .
C5 C6 1.356(13) .
C5 H5 0.9300 .
C6 C7 1.390(13) .
C6 H6 0.9300 .
C7 C8 1.413(11) .
C7 H7 0.9300 .
C8 C9 1.435(12) .
C9 C10 1.359(12) .
C9 N2 1.390(11) .
C10 C11 1.439(13) .
C10 H10 0.9300 .
C11 C12 1.340(12) .
C11 C14 1.496(13) .
C12 C13 1.404(12) .
C12 C17 1.489(12) .
C13 N2 1.362(11) .
C13 H13 0.9300 .
C14 C15 1.519(14) .
C14 H14A 0.9700 .
C14 H14B 0.9700 .
C15 C16 1.587(14) .
C15 C18 1.594(13) .
C15 H15 0.9800 .
C16 C17 1.566(13) .
C16 H16A 0.9700 .
C16 H16B 0.9700 .
C17 C18 1.486(13) .
C17 H17 0.9800 .
C18 C20 1.527(14) .
C18 C19 1.542(13) .
C19 H19A 0.9600 .
C19 H19B 0.9600 .
C19 H19C 0.9600 .
C20 H20A 0.9600 .
C20 H20B 0.9600 .
C20 H20C 0.9600 .
C21 N1 1.375(11) .
C21 C22 1.381(12) .
C22 C23 1.425(12) .
C22 H22 0.9300 .
C23 C24 1.345(13) .
C23 C26 1.502(13) .
C24 C25 1.399(13) .
C24 C29 1.508(13) .
C25 N1 1.359(12) .
C25 H25 0.9300 .
C26 C27 1.529(12) .
C26 H26A 0.9700 .
C26 H26B 0.9700 .
C27 C28 1.537(13) .
C27 C30 1.560(12) .
C27 H27 0.9800 .
C28 C29 1.501(13) .
C28 H28A 0.9700 .
C28 H28B 0.9700 .
C29 C30 1.507(13) .
C29 H29 0.9800 .
C30 C31 1.532(13) .
C30 C32 1.543(13) .
C31 H31B 0.9600 .
C31 H31C 0.9600 .
C31 H31A 0.9600 .
C32 H32A 0.9600 .
C32 H32B 0.9600 .
C32 H32C 0.9600 .
C33 C38 1.375(14) .
C33 C34 1.385(13) .
C33 N3 1.403(11) .
C34 C35 1.397(13) .
C34 C39 1.504(14) .
C35 C36 1.381(15) .
C35 H35 0.9300 .
C36 C37 1.387(14) .
C36 H36 0.9300 .
C37 C38 1.375(13) .
C37 H37 0.9300 .
C38 C40 1.477(14) .
C39 H39A 0.9600 .
C39 H39B 0.9600 .
C39 H39C 0.9600 .
C40 H40A 0.9600 .
C40 H40B 0.9600 .
C40 H40C 0.9600 .
C41 N4 1.386(12) .
C41 C46 1.393(12) .
C41 C42 1.414(13) .
C42 C43 1.402(13) .
C42 C47 1.456(12) .
C43 C44 1.399(12) .
C43 H43 0.9300 .
C44 C45 1.393(14) .
C44 H44 0.9300 .
C45 C46 1.373(13) .
C45 H45 0.9300 .
C46 C48 1.474(13) .
C47 H47A 0.9600 .
C47 H47B 0.9600 .
C47 H47C 0.9600 .
C48 H48A 0.9600 .
C48 H48B 0.9600 .
C48 H48C 0.9600 .
Cl1 O12 1.310(8) .
Cl1 O14 1.347(8) .
Cl1 O13 1.356(9) .
Cl1 O11 1.366(8) .
Cl2 O22 1.247(17) .
Cl2 O22 1.247(17) 2_675
Cl2 O24 1.298(18) 2_675
Cl2 O24 1.298(19) .
Cl2 O23 1.304(15) .
Cl2 O23 1.304(15) 2_675
Cl2 O21 1.340(18) 2_675
Cl2 O21 1.340(18) .
Cl3 O31 1.404(7) .
Cl3 O31 1.404(7) 2_665
Cl3 O32 1.438(8) .
Cl3 O32 1.438(8) 2_665
N1 Pt2 2.182(7) .
N2 Pt1 2.048(7) .
O21 O22 0.89(2) 2_675
O21 O23 1.39(3) 2_675
O22 O21 0.89(2) 2_675
O22 O23 1.57(2) 2_675
O23 O21 1.39(3) 2_675
O23 O22 1.57(2) 2_675
O24 O24 0.40(11) 2_675
O1W H1WA 0.8499 .
O1W H1WB 0.8499 .
O2W H2WD 0.8500 .
O2W H2WA 0.8500 .
O3W H3WA 0.8499 .
O3W H3WB 0.8500 .
Pt1 Pt2 2.8749(3) .
Pt2 N1 2.182(7) 2_665
Pt2 Pt1 2.8749(3) 2_665

loop_
_geom_torsion_atom_site_label_1
_geom_torsion_atom_site_label_2
_geom_torsion_atom_site_label_3
_geom_torsion_atom_site_label_4
_geom_torsion
_geom_torsion_site_symmetry_1
_geom_torsion_site_symmetry_4
C8 C1 C4 C5 8.2(12) . .
Pt1 C1 C4 C5 -162.3(7) . .
C8 C1 C4 C21 -165.2(7) . .
Pt1 C1 C4 C21 24.2(12) . .
C1 C4 C5 C6 -3.8(14) . .
C21 C4 C5 C6 169.6(8) . .
C4 C5 C6 C7 -6.3(14) . .
C5 C6 C7 C8 12.2(12) . .
C4 C1 C8 C7 -2.5(12) . .
Pt1 C1 C8 C7 169.7(6) . .
C4 C1 C8 C9 169.4(8) . .
Pt1 C1 C8 C9 -18.3(10) . .
C6 C7 C8 C1 -8.0(12) . .
C6 C7 C8 C9 -179.6(8) . .
C1 C8 C9 C10 -171.9(9) . .
C7 C8 C9 C10 -0.3(15) . .
C1 C8 C9 N2 7.5(12) . .
C7 C8 C9 N2 179.2(8) . .
N2 C9 C10 C11 -5.7(14) . .
C8 C9 C10 C11 173.7(9) . .
C9 C10 C11 C12 3.0(14) . .
C9 C10 C11 C14 -175.0(9) . .
C10 C11 C12 C13 0.0(14) . .
C14 C11 C12 C13 178.0(9) . .
C10 C11 C12 C17 -178.1(8) . .
C14 C11 C12 C17 0.0(13) . .
C11 C12 C13 N2 -0.2(13) . .
C17 C12 C13 N2 177.7(8) . .
C12 C11 C14 C15 -0.1(13) . .
C10 C11 C14 C15 177.8(8) . .
C11 C14 C15 C16 -48.0(11) . .
C11 C14 C15 C18 45.6(11) . .
C14 C15 C16 C17 80.6(8) . .
C18 C15 C16 C17 -28.4(6) . .
C11 C12 C17 C18 -50.0(11) . .
C13 C12 C17 C18 131.9(9) . .
C11 C12 C17 C16 49.4(11) . .
C13 C12 C17 C16 -128.7(9) . .
C15 C16 C17 C18 30.6(7) . .
C15 C16 C17 C12 -81.4(8) . .
C12 C17 C18 C20 -24.9(10) . .
C16 C17 C18 C20 -138.6(8) . .
C12 C17 C18 C19 -157.3(8) . .
C16 C17 C18 C19 89.0(10) . .
C12 C17 C18 C15 83.3(8) . .
C16 C17 C18 C15 -30.3(7) . .
C14 C15 C18 C17 -81.5(9) . .
C16 C15 C18 C17 29.9(7) . .
C14 C15 C18 C20 23.8(11) . .
C16 C15 C18 C20 135.3(8) . .
C14 C15 C18 C19 155.6(9) . .
C16 C15 C18 C19 -92.9(9) . .
C5 C4 C21 N1 -128.8(9) . .
C1 C4 C21 N1 44.2(10) . .
C5 C4 C21 C22 39.6(12) . .
C1 C4 C21 C22 -147.3(8) . .
N1 C21 C22 C23 -5.3(11) . .
C4 C21 C22 C23 -173.3(7) . .
C21 C22 C23 C24 2.6(11) . .
C21 C22 C23 C26 -175.4(8) . .
C22 C23 C24 C25 -0.9(13) . .
C26 C23 C24 C25 177.1(8) . .
C22 C23 C24 C29 -176.6(7) . .
C26 C23 C24 C29 1.4(12) . .
C23 C24 C25 N1 2.0(14) . .
C29 C24 C25 N1 177.4(8) . .
C24 C23 C26 C27 -0.1(11) . .
C22 C23 C26 C27 177.9(7) . .
C23 C26 C27 C28 -47.6(9) . .
C23 C26 C27 C30 45.8(10) . .
C26 C27 C28 C29 84.0(8) . .
C30 C27 C28 C29 -26.2(7) . .
C27 C28 C29 C30 27.2(7) . .
C27 C28 C29 C24 -82.0(8) . .
C23 C24 C29 C28 46.0(11) . .
C25 C24 C29 C28 -129.6(9) . .
C23 C24 C29 C30 -50.3(10) . .
C25 C24 C29 C30 134.1(9) . .
C28 C29 C30 C31 -134.1(7) . .
C24 C29 C30 C31 -24.6(9) . .
C28 C29 C30 C32 93.8(9) . .
C24 C29 C30 C32 -156.7(8) . .
C28 C29 C30 C27 -26.8(7) . .
C24 C29 C30 C27 82.7(8) . .
C26 C27 C30 C29 -82.4(8) . .
C28 C27 C30 C29 26.2(7) . .
C26 C27 C30 C31 23.2(11) . .
C28 C27 C30 C31 131.8(8) . .
C26 C27 C30 C32 156.0(8) . .
C28 C27 C30 C32 -95.4(9) . .
C38 C33 C34 C35 -2.5(15) . .
N3 C33 C34 C35 -179.5(9) . .
C38 C33 C34 C39 179.7(10) . .
N3 C33 C34 C39 2.7(14) . .
C33 C34 C35 C36 1.8(15) . .
C39 C34 C35 C36 179.6(9) . .
C34 C35 C36 C37 -1.4(15) . .
C35 C36 C37 C38 1.9(15) . .
C34 C33 C38 C37 2.9(16) . .
N3 C33 C38 C37 179.9(9) . .
C34 C33 C38 C40 178.0(9) . .
N3 C33 C38 C40 -5.0(15) . .
C36 C37 C38 C33 -2.6(16) . .
C36 C37 C38 C40 -177.7(9) . .
N4 C41 C42 C43 177.5(8) . .
C46 C41 C42 C43 0.1(14) . .
N4 C41 C42 C47 -0.6(13) . .
C46 C41 C42 C47 -178.0(9) . .
C41 C42 C43 C44 -0.7(14) . .
C47 C42 C43 C44 177.3(9) . .
C42 C43 C44 C45 1.5(14) . .
C43 C44 C45 C46 -1.9(14) . .
C44 C45 C46 C41 1.4(14) . .
C44 C45 C46 C48 -173.1(9) . .
N4 C41 C46 C45 -177.8(9) . .
C42 C41 C46 C45 -0.5(14) . .
N4 C41 C46 C48 -3.1(14) . .
C42 C41 C46 C48 174.2(9) . .
C24 C25 N1 C21 -4.8(13) . .
C24 C25 N1 Pt2 -177.2(7) . .
C22 C21 N1 C25 6.5(11) . .
C4 C21 N1 C25 175.5(7) . .
C22 C21 N1 Pt2 178.1(5) . .
C4 C21 N1 Pt2 -12.9(9) . .
C12 C13 N2 C9 -2.6(12) . .
C12 C13 N2 Pt1 175.7(6) . .
C10 C9 N2 C13 5.6(13) . .
C8 C9 N2 C13 -173.9(8) . .
C10 C9 N2 Pt1 -172.9(7) . .
C8 C9 N2 Pt1 7.6(10) . .
Pt1 C2 N3 C33 -35(15) . .
C38 C33 N3 C2 -174(6) . .
C34 C33 N3 C2 3(7) . .
Pt1 C3 N4 C41 123(29) . .
C46 C41 N4 C3 29(31) . .
C42 C41 N4 C3 -148(30) . .
O22 Cl2 O21 O22 -139.2(18) . 2_675
O24 Cl2 O21 O22 87(6) 2_675 2_675
O24 Cl2 O21 O22 81(5) . 2_675
O23 Cl2 O21 O22 -27(2) . 2_675
O23 Cl2 O21 O22 160(2) 2_675 2_675
O21 Cl2 O21 O22 -96.1(19) 2_675 2_675
O22 Cl2 O21 O23 60.9(13) . 2_675
O22 Cl2 O21 O23 -160(2) 2_675 2_675
O24 Cl2 O21 O23 -73(6) 2_675 2_675
O24 Cl2 O21 O23 -78(5) . 2_675
O23 Cl2 O21 O23 172.9(14) . 2_675
O21 Cl2 O21 O23 104.0(11) 2_675 2_675
O22 Cl2 O22 O21 62.7(16) 2_675 2_675
O24 Cl2 O22 O21 -113(5) 2_675 2_675
O24 Cl2 O22 O21 -122(5) . 2_675
O23 Cl2 O22 O21 -18.3(19) . 2_675
O23 Cl2 O22 O21 154(2) 2_675 2_675
O21 Cl2 O22 O21 100(2) . 2_675
O22 Cl2 O22 O23 -91.2(10) 2_675 2_675
O24 Cl2 O22 O23 93(4) 2_675 2_675
O24 Cl2 O22 O23 84(5) . 2_675
O23 Cl2 O22 O23 -172.2(15) . 2_675
O21 Cl2 O22 O23 -154(2) 2_675 2_675
O21 Cl2 O22 O23 -53.6(12) . 2_675
O22 Cl2 O23 O21 13.0(13) . 2_675
O22 Cl2 O23 O21 -122.5(12) 2_675 2_675
O24 Cl2 O23 O21 118(3) 2_675 2_675
O24 Cl2 O23 O21 135(3) . 2_675
O23 Cl2 O23 O21 -53.9(9) 2_675 2_675
O21 Cl2 O23 O21 -104.9(18) . 2_675
O22 Cl2 O23 O22 135.5(17) . 2_675
O24 Cl2 O23 O22 -120(3) 2_675 2_675
O24 Cl2 O23 O22 -103(3) . 2_675
O23 Cl2 O23 O22 68.6(9) 2_675 2_675
O21 Cl2 O23 O22 122.5(12) 2_675 2_675
O21 Cl2 O23 O22 17.6(14) . 2_675
O22 Cl2 O24 O24 31(30) . 2_675
O22 Cl2 O24 O24 -152(27) 2_675 2_675
O23 Cl2 O24 O24 -75(28) . 2_675
O23 Cl2 O24 O24 106(28) 2_675 2_675
O21 Cl2 O24 O24 -16(31) 2_675 2_675
O21 Cl2 O24 O24 167(26) . 2_675
N3 C2 Pt1 C3 -101(10) . .
N3 C2 Pt1 N2 16(11) . .
N3 C2 Pt1 C1 78(10) . .
N3 C2 Pt1 Pt2 147(10) . .
N4 C3 Pt1 C2 -6(15) . .
N4 C3 Pt1 N2 -177(100) . .
N4 C3 Pt1 C1 -166(13) . .
N4 C3 Pt1 Pt2 89(15) . .
C13 N2 Pt1 C2 -129.1(18) . .
C9 N2 Pt1 C2 49(2) . .
C13 N2 Pt1 C3 -13.0(7) . .
C9 N2 Pt1 C3 165.4(6) . .
C13 N2 Pt1 C1 168.0(7) . .
C9 N2 Pt1 C1 -13.6(6) . .
C13 N2 Pt1 Pt2 99.2(6) . .
C9 N2 Pt1 Pt2 -82.4(6) . .
C8 C1 Pt1 C2 -154.3(6) . .
C4 C1 Pt1 C2 17.0(8) . .
C8 C1 Pt1 C3 6(4) . .
C4 C1 Pt1 C3 177(4) . .
C8 C1 Pt1 N2 16.7(6) . .
C4 C1 Pt1 N2 -172.0(8) . .
C8 C1 Pt1 Pt2 112.6(6) . .
C4 C1 Pt1 Pt2 -76.1(7) . .
C25 N1 Pt2 N1 26.6(6) . 2_665
C21 N1 Pt2 N1 -145.5(6) . 2_665
C25 N1 Pt2 Pt1 126.5(6) . .
C21 N1 Pt2 Pt1 -45.6(6) . .
C25 N1 Pt2 Pt1 -72.8(6) . 2_665
C21 N1 Pt2 Pt1 115.1(6) . 2_665
C2 Pt1 Pt2 N1 -29.7(3) . .
C3 Pt1 Pt2 N1 -121.4(4) . .
N2 Pt1 Pt2 N1 142.7(3) . .
C1 Pt1 Pt2 N1 63.7(3) . .
C2 Pt1 Pt2 N1 143.6(3) . 2_665
C3 Pt1 Pt2 N1 51.8(4) . 2_665
N2 Pt1 Pt2 N1 -44.0(3) . 2_665
C1 Pt1 Pt2 N1 -123.1(3) . 2_665
C2 Pt1 Pt2 Pt1 -123.7(3) . 2_665
C3 Pt1 Pt2 Pt1 144.6(3) . 2_665
N2 Pt1 Pt2 Pt1 48.74(19) . 2_665
C1 Pt1 Pt2 Pt1 -30.3(2) . 2_665
